data_7708227
loop_
_publ_author_name
'Upadhyay, Aditya'
'Jha, Raushan Kumar'
'BATABYAL, MONOJIT'
'Dutta, Tanoy'
'Koner, Apurba Lal'
'Kumar, Sangit'

_publ_section_title
;
 Janus-Faced Oxidant and Antioxidant Profiles of Organo Diselenides
;
_journal_name_full 'Dalton Transactions'
_journal_paper_doi 10.1039/D1DT01565F
_journal_year 2021
_chemical_formula_sum 'C28 H24 N2 O2 Se2'
_chemical_formula_weight 578.41
_space_group_crystal_system trigonal
_space_group_IT_number 145
_space_group_name_Hall 'P 32'
_space_group_name_H-M_alt 'P 32'
_atom_sites_solution_hydrogens mixed
_audit_creation_method SHELXL-2016/6
_audit_update_record
;
2021-08-20 deposited with the CCDC.	2021-09-07 downloaded from the CCDC.
;
_cell_angle_alpha 90
_cell_angle_beta 90
_cell_angle_gamma 120
_cell_formula_units_Z 3
_cell_length_a 8.0735(2)
_cell_length_b 8.0735(2)
_cell_length_c 31.3692(10)
_cell_measurement_reflns_used 5322
_cell_measurement_temperature 293(2)
_cell_measurement_theta_max 22.79
_cell_measurement_theta_min 2.91
_cell_volume 1770.75(8)
_computing_cell_refinement 'Bruker SAINT'
_computing_data_collection 'Bruker APEX2'
_computing_data_reduction 'Bruker SAINT'
_computing_molecular_graphics 'Bruker SHELXTL'
_computing_publication_material 'Bruker SHELXTL'
_computing_structure_refinement 'SHELXL-2014 (Sheldrick 2014)'
_computing_structure_solution 'SHELXS-97 (Sheldrick 2008)'
_diffrn_ambient_temperature 296(2)
_diffrn_measured_fraction_theta_full 1.000
_diffrn_measured_fraction_theta_max 0.996
_diffrn_measurement_device_type 'Bruker APEX-II CCD'
_diffrn_measurement_method '\f and \w scans'
_diffrn_radiation_type MoK\a
_diffrn_radiation_wavelength 0.71073
_diffrn_reflns_av_R_equivalents 0.0601
_diffrn_reflns_av_unetI/netI 0.0652
_diffrn_reflns_Laue_measured_fraction_full 1.000
_diffrn_reflns_Laue_measured_fraction_max 0.996
_diffrn_reflns_limit_h_max 11
_diffrn_reflns_limit_h_min -11
_diffrn_reflns_limit_k_max 11
_diffrn_reflns_limit_k_min -11
_diffrn_reflns_limit_l_max 44
_diffrn_reflns_limit_l_min -42
_diffrn_reflns_number 29529
_diffrn_reflns_point_group_measured_fraction_full 0.973
_diffrn_reflns_point_group_measured_fraction_max 0.944
_diffrn_reflns_theta_full 25.242
_diffrn_reflns_theta_max 30.250
_diffrn_reflns_theta_min 2.913
_exptl_absorpt_coefficient_mu 3.162
_exptl_absorpt_correction_T_max 0.7460
_exptl_absorpt_correction_T_min 0.6303
_exptl_absorpt_correction_type multi-scan
_exptl_crystal_colour RED
_exptl_crystal_density_diffrn 1.627
_exptl_crystal_description NEEDLE
_exptl_crystal_F_000 870
_exptl_crystal_size_max 0.04
_exptl_crystal_size_mid 0.02
_exptl_crystal_size_min 0.01
_refine_diff_density_max 0.334
_refine_diff_density_min -0.480
_refine_diff_density_rms 0.081
_refine_ls_abs_structure_details
;
 Flack x determined using 2147 quotients [(I+)-(I-)]/[(I+)+(I-)]
 (Parsons, Flack and Wagner, Acta Cryst. B69 (2013) 249-259).
;
_refine_ls_abs_structure_Flack 0.013(7)
_refine_ls_extinction_method none
_refine_ls_goodness_of_fit_ref 0.965
_refine_ls_hydrogen_treatment mixed
_refine_ls_matrix_type full
_refine_ls_number_parameters 315
_refine_ls_number_reflns 6671
_refine_ls_number_restraints 1
_refine_ls_restrained_S_all 0.965
_refine_ls_R_factor_all 0.0490
_refine_ls_R_factor_gt 0.0351
_refine_ls_shift/su_max 0.001
_refine_ls_shift/su_mean 0.000
_refine_ls_structure_factor_coef Fsqd
_refine_ls_weighting_details 'w=1/[\s^2^(Fo^2^)+(0.0208P)^2^] where P=(Fo^2^+2Fc^2^)/3'
_refine_ls_weighting_scheme calc
_refine_ls_wR_factor_gt 0.0598
_refine_ls_wR_factor_ref 0.0646
_reflns_Friedel_coverage 0.896
_reflns_Friedel_fraction_full 0.946
_reflns_Friedel_fraction_max 0.892
_reflns_number_gt 5531
_reflns_number_total 6671
_reflns_threshold_expression 'I > 2\s(I)'
_cod_data_source_file d1dt01565f3.cif
_cod_data_source_block shelx
_cod_depositor_comments
;
The following automatic conversions were performed:

data item '_exptl_absorpt_correction_type' value 'MULTI-SCAN' was
changed to 'multi-scan' in accordance with the
/home/data/users/saulius/crontab/automatic-downloads/rss-feeds/RSC/lib/dictionaries/cif_core.dic
dictionary named 'cif_core.dic' version 2.4.2 last updated on
2011-04-26.

Automatic conversion script
Id: cif_fix_values 7556 2019-12-06 15:28:31Z antanas 
;
_cod_original_cell_volume 1770.75(10)
_cod_database_code 7708227
_shelx_shelxl_version_number 2016/6
_shelx_space_group_comment
;
The symmetry employed for this shelxl refinement is uniquely defined
by the following loop, which should always be used as a source of
symmetry information in preference to the above space-group names.
They are only intended as comments.
;

loop_
_space_group_symop_operation_xyz
'x, y, z'
'-y, x-y, z+2/3'
'-x+y, -x, z+1/3'

loop_
_atom_site_label
_atom_site_type_symbol
_atom_site_fract_x
_atom_site_fract_y
_atom_site_fract_z
_atom_site_U_iso_or_equiv
_atom_site_adp_type
_atom_site_occupancy
_atom_site_site_symmetry_order
_atom_site_calc_flag
_atom_site_refinement_flags_posn
_atom_site_refinement_flags_adp
_atom_site_refinement_flags_occupancy
_atom_site_disorder_assembly
_atom_site_disorder_group
Se1 Se 0.81240(6) 0.69359(6) 0.20807(2) 0.02562(11) Uani 1 1 d . . . . .
Se2 Se 0.95016(6) 0.97174(6) 0.16680(2) 0.02522(11) Uani 1 1 d . . . . .
O1 O 0.9119(4) 1.2985(5) 0.24316(12) 0.0336(8) Uani 1 1 d . . . . .
O2 O 0.4229(5) 0.3675(5) 0.13362(11) 0.0317(8) Uani 1 1 d . . . . .
N1 N 0.6722(5) 1.1144(5) 0.18210(12) 0.0227(8) Uani 1 1 d . . . . .
N2 N 0.3914(5) 0.5603(5) 0.19645(11) 0.0228(8) Uani 1 1 d . . . . .
C014 C 0.1838(6) 0.4618(6) 0.13608(14) 0.0213(9) Uani 1 1 d . . . . .
C1 C 0.7382(6) 0.9311(6) 0.13097(14) 0.0233(9) Uani 1 1 d . . . . .
C2 C 0.6990(7) 0.8272(6) 0.09280(15) 0.0251(10) Uani 1 1 d . . . . .
C3 C 0.8067(7) 0.7295(7) 0.07933(17) 0.0345(12) Uani 1 1 d . . . . .
H3 H 0.776125 0.624172 0.098124 0.052 Uiso 1 1 calc R U . . .
H1 H 0.941589 0.818715 0.080538 0.052 Uiso 1 1 calc R U . . .
H2 H 0.771493 0.683009 0.050703 0.052 Uiso 1 1 calc R U . . .
C4 C 0.5514(7) 0.8124(6) 0.06714(15) 0.0286(10) Uani 1 1 d . . . . .
H4 H 0.523621 0.744350 0.041714 0.034 Uiso 1 1 calc R U . . .
C5 C 0.4456(7) 0.8964(6) 0.07861(15) 0.0290(10) Uani 1 1 d . . . . .
H5 H 0.348576 0.885591 0.060797 0.035 Uiso 1 1 calc R U . . .
C6 C 0.4827(7) 0.9962(6) 0.11634(16) 0.0279(10) Uani 1 1 d . . . . .
H6 H 0.410724 1.052536 0.123928 0.033 Uiso 1 1 calc R U . . .
C7 C 0.6273(6) 1.0128(6) 0.14303(14) 0.0226(9) Uani 1 1 d . . . . .
C8 C 0.5412(6) 1.1219(6) 0.20371(15) 0.0267(10) Uani 1 1 d . . . . .
H12 H 0.416736 1.061214 0.193267 0.032 Uiso 1 1 calc R U . . .
C9 C 0.5827(6) 1.2233(6) 0.24419(15) 0.0257(10) Uani 1 1 d . . . . .
C10 C 0.7656(7) 1.3038(6) 0.26266(15) 0.0285(10) Uani 1 1 d . . . . .
C11 C 0.7975(8) 1.3915(7) 0.30253(16) 0.0367(12) Uani 1 1 d . . . . .
H11 H 0.917679 1.445148 0.315144 0.044 Uiso 1 1 calc R U . . .
C12 C 0.6509(9) 1.3982(7) 0.32301(16) 0.0424(14) Uani 1 1 d . . . . .
H10 H 0.673798 1.457371 0.349501 0.051 Uiso 1 1 calc R U . . .
C13 C 0.4715(8) 1.3201(7) 0.30558(17) 0.0410(13) Uani 1 1 d . . . . .
H8 H 0.374028 1.325716 0.320125 0.049 Uiso 1 1 calc R U . . .
C14 C 0.4375(7) 1.2330(7) 0.26614(16) 0.0325(11) Uani 1 1 d . . . . .
H9 H 0.316377 1.180266 0.254061 0.039 Uiso 1 1 calc R U . . .
C15 C 0.6504(6) 0.7386(6) 0.24614(14) 0.0223(9) Uani 1 1 d . . . . .
C16 C 0.7225(6) 0.8415(6) 0.28407(15) 0.0259(10) Uani 1 1 d . . . . .
C17 C 0.5959(7) 0.8604(6) 0.31114(15) 0.0281(10) Uani 1 1 d . . . . .
H21 H 0.641409 0.930354 0.336202 0.034 Uiso 1 1 calc R U . . .
C18 C 0.4046(7) 0.7770(6) 0.30130(14) 0.0296(10) Uani 1 1 d . . . . .
H20 H 0.322033 0.787727 0.320293 0.036 Uiso 1 1 calc R U . . .
C19 C 0.3335(6) 0.6776(7) 0.26362(16) 0.0253(10) Uani 1 1 d . . . . .
H19 H 0.203934 0.622397 0.257340 0.030 Uiso 1 1 calc R U . . .
C20 C 0.4568(6) 0.6600(6) 0.23489(14) 0.0218(9) Uani 1 1 d . . . . .
C21 C 0.2542(6) 0.5613(6) 0.17611(15) 0.0233(9) Uani 1 1 d . . . . .
H18 H 0.198194 0.628001 0.187462 0.028 Uiso 1 1 calc R U . . .
C22 C 0.0311(7) 0.4629(7) 0.11562(15) 0.0268(10) Uani 1 1 d . . . . .
H17 H -0.026734 0.524841 0.128483 0.032 Uiso 1 1 calc R U . . .
C23 C -0.0361(7) 0.3749(7) 0.07701(15) 0.0305(11) Uani 1 1 d . . . . .
H16 H -0.139409 0.375668 0.064102 0.037 Uiso 1 1 calc R U . . .
C24 C 0.0510(7) 0.2851(6) 0.05751(15) 0.0305(11) Uani 1 1 d . . . . .
H15 H 0.007327 0.226637 0.031146 0.037 Uiso 1 1 calc R U . . .
C25 C 0.2032(7) 0.2818(6) 0.07698(16) 0.0295(10) Uani 1 1 d . . . . .
H14 H 0.260453 0.219972 0.063781 0.035 Uiso 1 1 calc R U . . .
C26 C 0.2703(6) 0.3700(6) 0.11600(14) 0.0236(9) Uani 1 1 d . . . . .
C27 C 0.9300(7) 0.9374(8) 0.29589(19) 0.0380(13) Uani 1 1 d . . . . .
H23 H 1.003435 1.037916 0.275911 0.057 Uiso 1 1 calc R U . . .
H24 H 0.972279 0.845443 0.295315 0.057 Uiso 1 1 calc R U . . .
H22 H 0.947259 0.990364 0.324032 0.057 Uiso 1 1 calc R U . . .
H7 H 0.870(8) 1.223(8) 0.218(2) 0.057 Uiso 1 1 d . U . . .
H13 H 0.445(9) 0.418(9) 0.1578(19) 0.057 Uiso 1 1 d . U . . .

loop_
_atom_site_aniso_label
_atom_site_aniso_U_11
_atom_site_aniso_U_22
_atom_site_aniso_U_33
_atom_site_aniso_U_23
_atom_site_aniso_U_13
_atom_site_aniso_U_12
Se1 0.0251(2) 0.0289(2) 0.0266(2) 0.00813(19) 0.00312(19) 0.0163(2)
Se2 0.0208(2) 0.0281(2) 0.0261(2) 0.00746(19) 0.00345(19) 0.0117(2)
O1 0.0272(18) 0.0363(19) 0.032(2) -0.0037(16) 0.0014(15) 0.0117(15)
O2 0.0338(18) 0.0344(19) 0.035(2) -0.0076(16) -0.0054(16) 0.0229(16)
N1 0.0270(19) 0.0208(18) 0.022(2) 0.0033(15) 0.0004(15) 0.0135(16)
N2 0.0221(18) 0.0209(18) 0.020(2) 0.0006(15) 0.0000(15) 0.0070(15)
C014 0.023(2) 0.021(2) 0.019(2) 0.0009(17) 0.0000(17) 0.0096(17)
C1 0.025(2) 0.022(2) 0.022(2) 0.0080(18) 0.0041(18) 0.0111(18)
C2 0.033(2) 0.023(2) 0.023(2) 0.0061(18) 0.0055(19) 0.017(2)
C3 0.045(3) 0.043(3) 0.026(3) 0.006(2) 0.011(2) 0.029(3)
C4 0.043(3) 0.026(2) 0.017(2) -0.0001(18) -0.002(2) 0.017(2)
C5 0.033(3) 0.031(2) 0.025(3) 0.003(2) -0.005(2) 0.018(2)
C6 0.036(3) 0.027(2) 0.026(3) 0.001(2) -0.003(2) 0.020(2)
C7 0.025(2) 0.023(2) 0.022(2) 0.0065(17) 0.0022(18) 0.0134(18)
C8 0.024(2) 0.026(2) 0.029(3) 0.0057(19) 0.0022(19) 0.012(2)
C9 0.031(2) 0.023(2) 0.020(2) 0.0038(18) 0.0039(19) 0.011(2)
C10 0.035(3) 0.021(2) 0.025(3) 0.0052(18) 0.004(2) 0.011(2)
C11 0.046(3) 0.026(2) 0.027(3) 0.002(2) 0.000(2) 0.010(2)
C12 0.074(4) 0.030(3) 0.020(3) 0.004(2) 0.014(3) 0.023(3)
C13 0.054(3) 0.036(3) 0.032(3) 0.009(2) 0.020(3) 0.022(3)
C14 0.038(3) 0.031(3) 0.032(3) 0.007(2) 0.011(2) 0.019(2)
C15 0.022(2) 0.024(2) 0.020(2) 0.0044(17) 0.0011(17) 0.0108(18)
C16 0.024(2) 0.022(2) 0.025(3) 0.0067(18) -0.0031(19) 0.0057(18)
C17 0.035(3) 0.023(2) 0.018(2) 0.0004(18) -0.0020(19) 0.008(2)
C18 0.033(3) 0.029(2) 0.019(2) 0.0003(19) 0.0064(19) 0.010(2)
C19 0.019(2) 0.029(2) 0.024(3) -0.0032(19) 0.0021(19) 0.0092(19)
C20 0.021(2) 0.019(2) 0.019(2) 0.0025(16) 0.0006(17) 0.0059(17)
C21 0.023(2) 0.020(2) 0.026(2) 0.0007(18) 0.0029(18) 0.0100(18)
C22 0.029(2) 0.029(2) 0.026(3) -0.0005(19) -0.001(2) 0.017(2)
C23 0.032(3) 0.035(3) 0.024(3) 0.002(2) -0.007(2) 0.016(2)
C24 0.040(3) 0.024(2) 0.020(2) -0.0012(19) -0.003(2) 0.011(2)
C25 0.034(3) 0.026(2) 0.028(3) -0.002(2) 0.004(2) 0.016(2)
C26 0.025(2) 0.021(2) 0.022(2) 0.0061(18) 0.0023(18) 0.0100(19)
C27 0.032(3) 0.043(3) 0.034(3) -0.004(2) -0.010(2) 0.015(2)

loop_
_atom_type_symbol
_atom_type_description
_atom_type_scat_dispersion_real
_atom_type_scat_dispersion_imag
_atom_type_scat_source
C C 0.0033 0.0016 'International Tables Vol C Tables 4.2.6.8 and 6.1.1.4'
H H 0.0000 0.0000 'International Tables Vol C Tables 4.2.6.8 and 6.1.1.4'
N N 0.0061 0.0033 'International Tables Vol C Tables 4.2.6.8 and 6.1.1.4'
O O 0.0106 0.0060 'International Tables Vol C Tables 4.2.6.8 and 6.1.1.4'
Se Se -0.0929 2.2259 'International Tables Vol C Tables 4.2.6.8 and 6.1.1.4'

loop_
_geom_angle_atom_site_label_1
_geom_angle_atom_site_label_2
_geom_angle_atom_site_label_3
_geom_angle
_geom_angle_site_symmetry_1
_geom_angle_site_symmetry_3
_geom_angle_publ_flag
C15 Se1 Se2 101.71(12) . . ?
C1 Se2 Se1 101.74(12) . . ?
C10 O1 H7 111(4) . . ?
C26 O2 H13 110(4) . . ?
C8 N1 C7 120.4(4) . . ?
C21 N2 C20 120.2(4) . . ?
C22 C014 C26 118.3(4) . . ?
C22 C014 C21 120.0(4) . . ?
C26 C014 C21 121.6(4) . . ?
C7 C1 C2 120.3(4) . . ?
C7 C1 Se2 118.8(3) . . ?
C2 C1 Se2 120.9(3) . . ?
C4 C2 C1 118.1(4) . . ?
C4 C2 C3 119.3(4) . . ?
C1 C2 C3 122.6(4) . . ?
C2 C3 H3 109.5 . . ?
C2 C3 H1 109.5 . . ?
H3 C3 H1 109.5 . . ?
C2 C3 H2 109.5 . . ?
H3 C3 H2 109.5 . . ?
H1 C3 H2 109.5 . . ?
C5 C4 C2 121.4(4) . . ?
C5 C4 H4 119.3 . . ?
C2 C4 H4 119.3 . . ?
C4 C5 C6 120.4(4) . . ?
C4 C5 H5 119.8 . . ?
C6 C5 H5 119.8 . . ?
C5 C6 C7 120.0(4) . . ?
C5 C6 H6 120.0 . . ?
C7 C6 H6 120.0 . . ?
C6 C7 C1 119.7(4) . . ?
C6 C7 N1 122.4(4) . . ?
C1 C7 N1 117.8(4) . . ?
N1 C8 C9 121.6(4) . . ?
N1 C8 H12 119.2 . . ?
C9 C8 H12 119.2 . . ?
C14 C9 C10 119.2(4) . . ?
C14 C9 C8 119.9(4) . . ?
C10 C9 C8 120.8(4) . . ?
O1 C10 C11 118.6(5) . . ?
O1 C10 C9 122.1(4) . . ?
C11 C10 C9 119.2(5) . . ?
C12 C11 C10 119.7(5) . . ?
C12 C11 H11 120.2 . . ?
C10 C11 H11 120.2 . . ?
C11 C12 C13 122.0(5) . . ?
C11 C12 H10 119.0 . . ?
C13 C12 H10 119.0 . . ?
C12 C13 C14 119.1(5) . . ?
C12 C13 H8 120.5 . . ?
C14 C13 H8 120.5 . . ?
C13 C14 C9 120.8(5) . . ?
C13 C14 H9 119.6 . . ?
C9 C14 H9 119.6 . . ?
C16 C15 C20 121.3(4) . . ?
C16 C15 Se1 121.1(3) . . ?
C20 C15 Se1 117.6(3) . . ?
C17 C16 C15 118.2(4) . . ?
C17 C16 C27 118.9(4) . . ?
C15 C16 C27 122.8(4) . . ?
C18 C17 C16 121.0(4) . . ?
C18 C17 H21 119.5 . . ?
C16 C17 H21 119.5 . . ?
C17 C18 C19 121.0(4) . . ?
C17 C18 H20 119.5 . . ?
C19 C18 H20 119.5 . . ?
C18 C19 C20 119.9(4) . . ?
C18 C19 H19 120.0 . . ?
C20 C19 H19 120.0 . . ?
N2 C20 C19 122.0(4) . . ?
N2 C20 C15 119.4(4) . . ?
C19 C20 C15 118.6(4) . . ?
N2 C21 C014 122.0(4) . . ?
N2 C21 H18 119.0 . . ?
C014 C21 H18 119.0 . . ?
C23 C22 C014 121.7(4) . . ?
C23 C22 H17 119.1 . . ?
C014 C22 H17 119.1 . . ?
C22 C23 C24 119.3(4) . . ?
C22 C23 H16 120.3 . . ?
C24 C23 H16 120.3 . . ?
C23 C24 C25 120.3(4) . . ?
C23 C24 H15 119.8 . . ?
C25 C24 H15 119.8 . . ?
C26 C25 C24 120.2(4) . . ?
C26 C25 H14 119.9 . . ?
C24 C25 H14 119.9 . . ?
O2 C26 C25 118.5(4) . . ?
O2 C26 C014 121.5(4) . . ?
C25 C26 C014 120.1(4) . . ?
C16 C27 H23 109.5 . . ?
C16 C27 H24 109.5 . . ?
H23 C27 H24 109.5 . . ?
C16 C27 H22 109.5 . . ?
H23 C27 H22 109.5 . . ?
H24 C27 H22 109.5 . . ?

loop_
_geom_bond_atom_site_label_1
_geom_bond_atom_site_label_2
_geom_bond_distance
_geom_bond_site_symmetry_2
_geom_bond_publ_flag
Se1 C15 1.935(4) . ?
Se1 Se2 2.3364(6) . ?
Se2 C1 1.933(4) . ?
O1 C10 1.350(6) . ?
O1 H7 0.96(6) . ?
O2 C26 1.359(5) . ?
O2 H13 0.84(6) . ?
N1 C8 1.283(6) . ?
N1 C7 1.417(6) . ?
N2 C21 1.282(5) . ?
N2 C20 1.399(5) . ?
C014 C22 1.394(6) . ?
C014 C26 1.397(6) . ?
C014 C21 1.445(6) . ?
C1 C7 1.404(6) . ?
C1 C2 1.404(6) . ?
C2 C4 1.393(6) . ?
C2 C3 1.497(6) . ?
C3 H3 0.9600 . ?
C3 H1 0.9600 . ?
C3 H2 0.9600 . ?
C4 C5 1.378(6) . ?
C4 H4 0.9300 . ?
C5 C6 1.378(6) . ?
C5 H5 0.9300 . ?
C6 C7 1.388(6) . ?
C6 H6 0.9300 . ?
C8 C9 1.456(7) . ?
C8 H12 0.9300 . ?
C9 C14 1.395(6) . ?
C9 C10 1.407(6) . ?
C10 C11 1.396(7) . ?
C11 C12 1.371(7) . ?
C11 H11 0.9300 . ?
C12 C13 1.372(8) . ?
C12 H10 0.9300 . ?
C13 C14 1.381(7) . ?
C13 H8 0.9300 . ?
C14 H9 0.9300 . ?
C15 C16 1.400(6) . ?
C15 C20 1.407(6) . ?
C16 C17 1.394(7) . ?
C16 C27 1.499(6) . ?
C17 C18 1.376(6) . ?
C17 H21 0.9300 . ?
C18 C19 1.382(7) . ?
C18 H20 0.9300 . ?
C19 C20 1.402(6) . ?
C19 H19 0.9300 . ?
C21 H18 0.9300 . ?
C22 C23 1.371(7) . ?
C22 H17 0.9300 . ?
C23 C24 1.380(7) . ?
C23 H16 0.9300 . ?
C24 C25 1.384(7) . ?
C24 H15 0.9300 . ?
C25 C26 1.383(6) . ?
C25 H14 0.9300 . ?
C27 H23 0.9600 . ?
C27 H24 0.9600 . ?
C27 H22 0.9600 . ?

loop_
_geom_hbond_atom_site_label_D
_geom_hbond_atom_site_label_H
_geom_hbond_atom_site_label_A
_geom_hbond_distance_DH
_geom_hbond_distance_HA
_geom_hbond_distance_DA
_geom_hbond_angle_DHA
_geom_hbond_site_symmetry_A
C19 H19 O1 0.93 2.54 3.308(6) 140.7 1_445
C6 H6 O2 0.93 2.51 3.310(6) 143.9 1_565
O2 H13 N2 0.84(6) 1.87(6) 2.601(5) 146(6) .
O2 H13 Se1 0.84(6) 3.10(6) 3.741(3) 135(5) .
O1 H7 N1 0.96(6) 1.78(6) 2.598(5) 142(5) .
O1 H7 Se2 0.96(6) 2.90(6) 3.689(4) 140(4) .
C19 H19 O1 0.93 2.54 3.308(6) 140.7 1_445
C6 H6 O2 0.93 2.51 3.310(6) 143.9 1_565
O2 H13 N2 0.84(6) 1.87(6) 2.601(5) 146(6) .
O2 H13 Se1 0.84(6) 3.10(6) 3.741(3) 135(5) .
O1 H7 N1 0.96(6) 1.78(6) 2.598(5) 142(5) .
O1 H7 Se2 0.96(6) 2.90(6) 3.689(4) 140(4) .
O1 H7 Se2 0.96(6) 2.90(6) 3.689(4) 140(4) .
O1 H7 N1 0.96(6) 1.78(6) 2.598(5) 142(5) .
O2 H13 Se1 0.84(6) 3.10(6) 3.741(3) 135(5) .
O2 H13 N2 0.84(6) 1.87(6) 2.601(5) 146(6) .
C6 H6 O2 0.93 2.51 3.310(6) 143.9 1_565
C19 H19 O1 0.93 2.54 3.308(6) 140.7 1_445
C6 H6 O2 0.93 2.51 3.310(6) 143.9 1_565
C19 H19 O1 0.93 2.54 3.308(6) 140.7 1_445
O1 H7 Se2 0.96(6) 2.90(6) 3.689(4) 140(4) .
O1 H7 N1 0.96(6) 1.78(6) 2.598(5) 142(5) .
O2 H13 Se1 0.84(6) 3.10(6) 3.741(3) 135(5) .
O2 H13 N2 0.84(6) 1.87(6) 2.601(5) 146(6) .

loop_
_geom_torsion_atom_site_label_1
_geom_torsion_atom_site_label_2
_geom_torsion_atom_site_label_3
_geom_torsion_atom_site_label_4
_geom_torsion
_geom_torsion_site_symmetry_1
_geom_torsion_site_symmetry_2
_geom_torsion_site_symmetry_3
_geom_torsion_site_symmetry_4
_geom_torsion_publ_flag
C7 C1 C2 C4 1.6(6) . . . . ?
Se2 C1 C2 C4 -176.3(3) . . . . ?
C7 C1 C2 C3 -177.1(4) . . . . ?
Se2 C1 C2 C3 5.0(6) . . . . ?
C1 C2 C4 C5 -0.1(7) . . . . ?
C3 C2 C4 C5 178.6(4) . . . . ?
C2 C4 C5 C6 -0.7(7) . . . . ?
C4 C5 C6 C7 0.0(7) . . . . ?
C5 C6 C7 C1 1.4(7) . . . . ?
C5 C6 C7 N1 179.7(4) . . . . ?
C2 C1 C7 C6 -2.2(6) . . . . ?
Se2 C1 C7 C6 175.7(3) . . . . ?
C2 C1 C7 N1 179.4(4) . . . . ?
Se2 C1 C7 N1 -2.7(5) . . . . ?
C8 N1 C7 C6 31.2(6) . . . . ?
C8 N1 C7 C1 -150.4(4) . . . . ?
C7 N1 C8 C9 179.3(4) . . . . ?
N1 C8 C9 C14 178.1(4) . . . . ?
N1 C8 C9 C10 -5.1(7) . . . . ?
C14 C9 C10 O1 179.7(4) . . . . ?
C8 C9 C10 O1 2.9(7) . . . . ?
C14 C9 C10 C11 0.0(7) . . . . ?
C8 C9 C10 C11 -176.8(4) . . . . ?
O1 C10 C11 C12 -179.8(4) . . . . ?
C9 C10 C11 C12 -0.1(7) . . . . ?
C10 C11 C12 C13 0.3(8) . . . . ?
C11 C12 C13 C14 -0.3(8) . . . . ?
C12 C13 C14 C9 0.3(7) . . . . ?
C10 C9 C14 C13 -0.1(7) . . . . ?
C8 C9 C14 C13 176.7(4) . . . . ?
C20 C15 C16 C17 1.5(6) . . . . ?
Se1 C15 C16 C17 -176.7(3) . . . . ?
C20 C15 C16 C27 -176.2(4) . . . . ?
Se1 C15 C16 C27 5.5(6) . . . . ?
C15 C16 C17 C18 1.3(7) . . . . ?
C27 C16 C17 C18 179.1(4) . . . . ?
C16 C17 C18 C19 -2.2(7) . . . . ?
C17 C18 C19 C20 0.3(7) . . . . ?
C21 N2 C20 C19 34.0(6) . . . . ?
C21 N2 C20 C15 -148.8(4) . . . . ?
C18 C19 C20 N2 179.8(4) . . . . ?
C18 C19 C20 C15 2.5(7) . . . . ?
C16 C15 C20 N2 179.2(4) . . . . ?
Se1 C15 C20 N2 -2.4(5) . . . . ?
C16 C15 C20 C19 -3.4(6) . . . . ?
Se1 C15 C20 C19 174.9(3) . . . . ?
C20 N2 C21 C014 179.3(4) . . . . ?
C22 C014 C21 N2 178.4(4) . . . . ?
C26 C014 C21 N2 -4.4(6) . . . . ?
C26 C014 C22 C23 0.8(7) . . . . ?
C21 C014 C22 C23 178.1(4) . . . . ?
C014 C22 C23 C24 -0.9(7) . . . . ?
C22 C23 C24 C25 0.9(7) . . . . ?
C23 C24 C25 C26 -0.6(7) . . . . ?
C24 C25 C26 O2 -178.5(4) . . . . ?
C24 C25 C26 C014 0.4(7) . . . . ?
C22 C014 C26 O2 178.4(4) . . . . ?
C21 C014 C26 O2 1.1(6) . . . . ?
C22 C014 C26 C25 -0.5(6) . . . . ?
C21 C014 C26 C25 -177.8(4) . . . . ?
